data_2242006
loop_
_publ_author_name
'Nakanishi, Takumi'
'Sato, Osamu'

_publ_section_title
;
 Crystal structures of two nickel compounds comprising neutral Ni^II^
 hydrazone complexes and dicarboxylic acids
;
_journal_coeditor_code HB7631
_journal_issue 2
_journal_name_full 'Acta Crystallographica Section E'
_journal_page_first 103
_journal_page_last 106
_journal_paper_doi 10.1107/S2056989016020326
_journal_volume 73
_journal_year 2017
_chemical_formula_iupac '[Ni (C13 H11 N4 O)2] (C8 H4 Br2 O4)'
_chemical_formula_moiety 'C26 H22 N8 Ni O2, C8 H4 Br2 O4'
_chemical_formula_sum 'C34 H26 Br2 N8 Ni O6'
_chemical_formula_weight 861.14
_chemical_name_systematic
'Bis{<i>N</i>-[1-(pyridin-2-yl-\k<i>N</i>)ethyl]pyridine-4-carbohydrazonato-\k^2^<i>N</i>',<i>O</i>}nickel(II)--2,5-dibromoterephthalic acid (1/1)'
_space_group_crystal_system triclinic
_space_group_IT_number 2
_space_group_name_Hall '-P 1'
_space_group_name_H-M_alt 'P -1'
_symmetry_space_group_name_Hall '-P 1'
_symmetry_space_group_name_H-M 'P -1'
_atom_sites_solution_hydrogens geom
_atom_sites_solution_primary direct
_atom_sites_solution_secondary difmap
_cell_angle_alpha 75.040(9)
_cell_angle_beta 82.162(10)
_cell_angle_gamma 86.007(11)
_cell_formula_units_Z 2
_cell_length_a 7.8740(14)
_cell_length_b 8.9716(15)
_cell_length_c 24.233(4)
_cell_measurement_reflns_used 6236
_cell_measurement_temperature 123
_cell_measurement_theta_max 30.84
_cell_measurement_theta_min 1.75
_cell_volume 1637.3(5)
_computing_cell_refinement
;
CrystalClear (Rigaku, 2014)
;
_computing_data_collection
;
CrystalClear (Rigaku, 2014)
;
_computing_data_reduction
;
CrystalClear (Rigaku, 2014)
;
_computing_molecular_graphics
;
CrystalStructure (Rigaku, 2014)
;
_computing_publication_material
;
CrystalStructure (Rigaku, 2014)
;
_computing_structure_refinement
;
SHELXL2013 (Sheldrick, 2015)
;
_computing_structure_solution
;
SIR97 (Altomare et al., 1999)
;
_diffrn_ambient_temperature 123
_diffrn_detector_area_resol_mean 14.222
_diffrn_measured_fraction_theta_full 0.997
_diffrn_measured_fraction_theta_max 0.996
_diffrn_measurement_device_type 'Rigaku Saturn724'
_diffrn_measurement_method \w
_diffrn_radiation_type 'Mo K\a'
_diffrn_radiation_wavelength 0.71075
_diffrn_reflns_av_R_equivalents 0.0497
_diffrn_reflns_limit_h_max 10
_diffrn_reflns_limit_h_min -10
_diffrn_reflns_limit_k_max 11
_diffrn_reflns_limit_k_min -11
_diffrn_reflns_limit_l_max 31
_diffrn_reflns_limit_l_min -31
_diffrn_reflns_number 28760
_diffrn_reflns_theta_full 25.242
_diffrn_reflns_theta_max 27.439
_diffrn_reflns_theta_min 3.056
_diffrn_standards_number 0
_exptl_absorpt_coefficient_mu 3.101
_exptl_absorpt_correction_T_max 0.538
_exptl_absorpt_correction_T_min 0.467
_exptl_absorpt_correction_type multi-scan
_exptl_absorpt_process_details
;
(<i>REQAB</i>; Rigaku, 1998)
;
_exptl_crystal_colour Brown
_exptl_crystal_density_diffrn 1.747
_exptl_crystal_density_method 'not measured'
_exptl_crystal_description Plate
_exptl_crystal_F_000 864.00
_exptl_crystal_size_max 0.02
_exptl_crystal_size_mid 0.02
_exptl_crystal_size_min 0.01
_refine_diff_density_max 0.72
_refine_diff_density_min -0.75
_refine_ls_extinction_method none
_refine_ls_goodness_of_fit_ref 1.141
_refine_ls_hydrogen_treatment constr
_refine_ls_number_parameters 464
_refine_ls_number_reflns 7439
_refine_ls_number_restraints 0
_refine_ls_R_factor_all 0.0582
_refine_ls_R_factor_gt 0.0505
_refine_ls_shift/su_max 0.001
_refine_ls_structure_factor_coef Fsqd
_refine_ls_weighting_details 'w = 1/[\s^2^(Fo^2^)+(0.0360P)^2^+2.3422P] where P=(Fo^2^+2Fc^2^)/3'
_refine_ls_weighting_scheme calc
_refine_ls_wR_factor_gt 0.1030
_refine_ls_wR_factor_ref 0.1073
_reflns_number_gt 6665
_reflns_number_total 7439
_reflns_threshold_expression F^2^>2.0\s(F^2^)
_cod_data_source_file hb7631sup1.cif
_cod_data_source_block 1-Br
_cod_database_code 2242006

loop_
_symmetry_equiv_pos_site_id
_space_group_symop_operation_xyz
1 +X,+Y,+Z
2 -X,-Y,-Z

loop_
_atom_site_type_symbol
_atom_site_label
_atom_site_fract_x
_atom_site_fract_y
_atom_site_fract_z
_atom_site_U_iso_or_equiv
_atom_site_adp_type
_atom_site_calc_flag
_atom_site_refinement_flags
_atom_site_occupancy
Br Br1 0.08134(5) 0.36721(4) 0.45974(2) 0.03504(11) Uani d . 1
Br Br2 0.71262(5) 0.14742(4) 0.87301(2) 0.02901(11) Uani d . 1
Ni Ni1 0.17274(6) 0.41976(5) 0.75363(2) 0.02102(11) Uani d . 1
O O1 0.2587(3) 0.1969(3) 0.79096(10) 0.0250(5) Uani d . 1
O O2 -0.0585(3) 0.3334(3) 0.74089(9) 0.0236(5) Uani d . 1
O O3 0.3310(4) 0.3923(3) 0.98699(11) 0.0321(6) Uani d . 1
O O4 0.5246(4) 0.4085(3) 0.90949(12) 0.0394(7) Uani d . 1
O O5 0.3029(3) 0.0259(3) 0.59558(10) 0.0335(6) Uani d . 1
O O6 0.4060(4) 0.1768(3) 0.50971(11) 0.0392(7) Uani d . 1
N N1 0.0800(4) 0.6459(3) 0.75401(12) 0.0219(6) Uani d . 1
N N2 0.1146(4) 0.4059(3) 0.83712(11) 0.0198(6) Uani d . 1
N N3 0.1365(4) 0.2643(3) 0.87523(11) 0.0206(6) Uani d . 1
N N4 0.2905(4) -0.3001(3) 0.94192(13) 0.0280(7) Uani d . 1
N N5 0.4171(4) 0.5170(3) 0.72801(12) 0.0230(6) Uani d . 1
N N6 0.2067(4) 0.4314(3) 0.67004(11) 0.0207(6) Uani d . 1
N N7 0.0867(4) 0.3661(3) 0.64776(11) 0.0226(6) Uani d . 1
N N8 -0.4536(4) 0.1265(3) 0.63430(12) 0.0262(6) Uani d . 1
C C1 0.0264(4) 0.6627(4) 0.80766(14) 0.0201(7) Uani d . 1
C C2 -0.0243(5) 0.8064(4) 0.81732(15) 0.0250(7) Uani d . 1
C C3 -0.0113(5) 0.9368(4) 0.77106(15) 0.0278(8) Uani d . 1
C C4 0.0499(5) 0.9204(4) 0.71676(15) 0.0281(8) Uani d . 1
C C5 0.0911(5) 0.7722(4) 0.70999(15) 0.0264(8) Uani d . 1
C C6 0.0339(4) 0.5190(4) 0.85436(14) 0.0210(7) Uani d . 1
C C7 -0.0436(5) 0.5096(4) 0.91452(14) 0.0275(8) Uani d . 1
C C8 0.2134(4) 0.1678(4) 0.84499(14) 0.0211(7) Uani d . 1
C C9 0.2437(4) 0.0059(4) 0.87960(14) 0.0210(7) Uani d . 1
C C10 0.1563(5) -0.0480(4) 0.93437(15) 0.0277(8) Uani d . 1
C C11 0.1833(5) -0.2009(4) 0.96349(16) 0.0308(8) Uani d . 1
C C12 0.3547(5) -0.0961(4) 0.85712(15) 0.0260(7) Uani d . 1
C C13 0.3756(5) -0.2461(4) 0.88957(15) 0.0275(8) Uani d . 1
C C14 0.4490(4) 0.5644(4) 0.66952(14) 0.0234(7) Uani d . 1
C C15 0.5748(5) 0.6703(4) 0.64261(16) 0.0303(8) Uani d . 1
C C16 0.6693(5) 0.7273(5) 0.67645(18) 0.0394(10) Uani d . 1
C C17 0.6416(5) 0.6749(5) 0.73531(17) 0.0366(9) Uani d . 1
C C18 0.5135(5) 0.5698(4) 0.75984(16) 0.0291(8) Uani d . 1
C C19 0.3388(4) 0.4983(4) 0.63754(14) 0.0221(7) Uani d . 1
C C20 0.3813(5) 0.5089(4) 0.57493(14) 0.0291(8) Uani d . 1
C C21 -0.0439(5) 0.3231(4) 0.68878(14) 0.0224(7) Uani d . 1
C C22 -0.1881(4) 0.2546(4) 0.66969(14) 0.0216(7) Uani d . 1
C C23 -0.1743(5) 0.2322(4) 0.61435(15) 0.0266(8) Uani d . 1
C C24 -0.3091(5) 0.1685(4) 0.59875(15) 0.0298(8) Uani d . 1
C C25 -0.3379(5) 0.2111(4) 0.70672(14) 0.0233(7) Uani d . 1
C C26 -0.4671(5) 0.1476(4) 0.68768(15) 0.0263(7) Uani d . 1
C C27 0.2984(5) 0.0920(4) 0.54129(15) 0.0285(8) Uani d . 1
C C28 0.1417(5) 0.0496(4) 0.51998(14) 0.0244(7) Uani d . 1
C C29 0.0942(5) -0.1046(4) 0.53744(15) 0.0267(8) Uani d . 1
C C30 0.0450(5) 0.1528(4) 0.48204(14) 0.0244(7) Uani d . 1
C C31 0.5852(4) 0.0696(4) 0.94649(14) 0.0220(7) Uani d . 1
C C32 0.3907(5) 0.0870(4) 1.02952(14) 0.0238(7) Uani d . 1
C C33 0.4753(4) 0.1608(4) 0.97543(14) 0.0221(7) Uani d . 1
C C34 0.4474(5) 0.3329(4) 0.95307(15) 0.0250(7) Uani d . 1
H H1 -0.06715 0.8156 0.85493 0.0299 Uiso calc R 1
H H2 -0.0442 1.03605 0.77688 0.0333 Uiso calc R 1
H H3 0.06352 1.00786 0.68481 0.0337 Uiso calc R 1
H H25 0.32047 0.48804 0.97322 0.0385 Uiso calc R 1
H H4 0.12896 0.76008 0.67241 0.0317 Uiso calc R 1
H H5C -0.15805 0.46729 0.92075 0.0329 Uiso calc R 1
H H26 0.38949 0.05396 0.60649 0.0401 Uiso calc R 1
H H6B -0.05285 0.61312 0.92131 0.0329 Uiso calc R 1
H H7A 0.02902 0.44235 0.9412 0.0329 Uiso calc R 1
H H8 0.07957 0.01854 0.95149 0.0333 Uiso calc R 1
H H9 0.12243 -0.23709 1.00075 0.0370 Uiso calc R 1
H H10 0.41592 -0.06346 0.81974 0.0312 Uiso calc R 1
H H11 0.45427 -0.31402 0.8739 0.0330 Uiso calc R 1
H H12 0.59537 0.7028 0.60182 0.0363 Uiso calc R 1
H H13 0.75282 0.80224 0.659 0.0473 Uiso calc R 1
H H14 0.70869 0.70983 0.75891 0.0439 Uiso calc R 1
H H15 0.49388 0.53435 0.80057 0.0350 Uiso calc R 1
H H16B 0.38648 0.61772 0.55362 0.0349 Uiso calc R 1
H H17A 0.2927 0.45945 0.56184 0.0349 Uiso calc R 1
H H18C 0.49271 0.45663 0.56808 0.0349 Uiso calc R 1
H H19 -0.07407 0.26017 0.58795 0.0319 Uiso calc R 1
H H20 -0.29926 0.1537 0.561 0.0358 Uiso calc R 1
H H21 -0.35117 0.22499 0.74466 0.0280 Uiso calc R 1
H H22 -0.56868 0.11802 0.7132 0.0315 Uiso calc R 1
H H23 0.15861 -0.17759 0.56312 0.0320 Uiso calc R 1
H H24 0.31469 0.14613 1.05021 0.0285 Uiso calc R 1

loop_
_atom_site_aniso_label
_atom_site_aniso_U_11
_atom_site_aniso_U_22
_atom_site_aniso_U_33
_atom_site_aniso_U_12
_atom_site_aniso_U_13
_atom_site_aniso_U_23
Br1 0.0421(2) 0.02082(19) 0.0378(2) -0.00217(16) 0.00356(18) -0.00364(16)
Br2 0.0364(2) 0.02332(19) 0.02352(18) 0.00005(15) 0.00553(15) -0.00413(14)
Ni1 0.0290(2) 0.0171(2) 0.0152(2) 0.00158(18) -0.00022(17) -0.00274(16)
O1 0.0351(14) 0.0193(12) 0.0176(11) 0.0045(10) 0.0019(10) -0.0031(9)
O2 0.0299(13) 0.0218(12) 0.0179(11) -0.0006(10) 0.0003(10) -0.0045(10)
O3 0.0476(16) 0.0161(12) 0.0278(13) 0.0055(12) 0.0054(12) -0.0038(10)
O4 0.0522(18) 0.0197(13) 0.0363(15) 0.0025(12) 0.0146(14) -0.0004(12)
O5 0.0342(15) 0.0445(16) 0.0210(12) -0.0107(13) -0.0038(11) -0.0044(12)
O6 0.0393(16) 0.0491(18) 0.0258(13) -0.0160(14) -0.0021(12) -0.0004(13)
N1 0.0258(15) 0.0195(14) 0.0189(13) 0.0014(12) -0.0010(12) -0.0039(11)
N2 0.0245(15) 0.0157(13) 0.0175(13) -0.0005(11) -0.0013(11) -0.0021(11)
N3 0.0283(15) 0.0148(13) 0.0159(13) -0.0002(12) -0.0007(11) -0.0004(11)
N4 0.0367(18) 0.0179(14) 0.0275(15) 0.0020(13) -0.0031(14) -0.0036(12)
N5 0.0259(15) 0.0206(14) 0.0217(14) 0.0047(12) -0.0029(12) -0.0049(12)
N6 0.0244(15) 0.0191(14) 0.0164(13) 0.0043(12) -0.0006(11) -0.0026(11)
N7 0.0266(15) 0.0225(14) 0.0173(13) 0.0006(12) -0.0011(12) -0.0037(11)
N8 0.0287(16) 0.0276(16) 0.0215(14) 0.0007(13) -0.0018(12) -0.0057(12)
C1 0.0215(16) 0.0187(16) 0.0200(15) -0.0002(13) -0.0012(13) -0.0052(13)
C2 0.0281(18) 0.0211(17) 0.0241(17) 0.0004(14) 0.0027(14) -0.0063(14)
C3 0.035(2) 0.0180(17) 0.0292(18) 0.0049(15) -0.0018(16) -0.0063(15)
C4 0.033(2) 0.0217(18) 0.0248(18) 0.0036(15) -0.0010(15) 0.0006(14)
C5 0.0308(19) 0.0233(18) 0.0211(17) 0.0041(15) 0.0017(15) -0.0020(14)
C6 0.0256(17) 0.0180(16) 0.0184(15) -0.0029(14) 0.0019(13) -0.0043(13)
C7 0.035(2) 0.0220(18) 0.0218(17) 0.0014(15) 0.0051(15) -0.0042(14)
C8 0.0229(17) 0.0190(16) 0.0200(16) -0.0004(14) -0.0013(13) -0.0034(13)
C9 0.0241(17) 0.0182(16) 0.0208(16) -0.0020(14) -0.0021(13) -0.0051(13)
C10 0.035(2) 0.0222(18) 0.0251(18) 0.0011(15) 0.0012(15) -0.0066(14)
C11 0.041(2) 0.0214(18) 0.0249(18) -0.0005(16) 0.0032(16) 0.0005(15)
C12 0.034(2) 0.0229(18) 0.0210(17) -0.0011(15) -0.0023(15) -0.0060(14)
C13 0.033(2) 0.0233(18) 0.0285(18) 0.0050(15) -0.0060(16) -0.0106(15)
C14 0.0260(18) 0.0210(17) 0.0207(16) 0.0045(14) 0.0005(14) -0.0042(14)
C15 0.032(2) 0.031(2) 0.0248(18) -0.0023(16) 0.0010(16) -0.0046(16)
C16 0.031(2) 0.045(2) 0.042(2) -0.0127(19) 0.0019(18) -0.010(2)
C17 0.032(2) 0.049(3) 0.032(2) -0.0068(19) -0.0012(17) -0.0148(19)
C18 0.031(2) 0.033(2) 0.0244(18) 0.0048(16) -0.0049(15) -0.0091(16)
C19 0.0244(17) 0.0214(17) 0.0184(16) 0.0052(14) -0.0003(13) -0.0038(13)
C20 0.033(2) 0.032(2) 0.0195(17) -0.0017(16) 0.0017(15) -0.0043(15)
C21 0.0292(18) 0.0149(15) 0.0209(16) 0.0051(14) -0.0008(14) -0.0031(13)
C22 0.0263(18) 0.0161(16) 0.0210(16) 0.0041(14) -0.0010(14) -0.0045(13)
C23 0.0277(18) 0.0303(19) 0.0202(16) 0.0013(15) 0.0037(14) -0.0076(15)
C24 0.034(2) 0.039(2) 0.0184(16) 0.0008(17) -0.0017(15) -0.0106(16)
C25 0.0300(18) 0.0196(17) 0.0186(16) 0.0046(14) -0.0011(14) -0.0042(13)
C26 0.0282(19) 0.0246(18) 0.0225(17) 0.0030(15) 0.0000(14) -0.0024(14)
C27 0.033(2) 0.0277(19) 0.0251(18) -0.0006(16) -0.0020(16) -0.0074(15)
C28 0.0291(18) 0.0257(18) 0.0173(16) -0.0005(15) 0.0004(14) -0.0055(14)
C29 0.033(2) 0.0238(18) 0.0199(16) 0.0031(15) -0.0004(15) -0.0018(14)
C30 0.0312(19) 0.0193(16) 0.0196(16) -0.0017(14) 0.0052(14) -0.0031(13)
C31 0.0258(17) 0.0213(17) 0.0191(15) 0.0005(14) -0.0003(13) -0.0071(13)
C32 0.0287(18) 0.0232(17) 0.0201(16) -0.0003(14) -0.0010(14) -0.0077(14)
C33 0.0276(18) 0.0188(16) 0.0201(16) -0.0018(14) -0.0027(14) -0.0049(13)
C34 0.0311(19) 0.0182(17) 0.0254(17) 0.0026(15) -0.0055(15) -0.0050(14)

loop_
_atom_type_symbol
_atom_type_description
_atom_type_scat_dispersion_real
_atom_type_scat_dispersion_imag
_atom_type_scat_source
C C 0.0033 0.0016
;
International Tables for Crystallography
(Vol. C, Tables 4.2.6.8 and 6.1.1.4)
;
H H 0.0000 0.0000
;
International Tables for Crystallography
(Vol. C, Table 6.1.1.4)
;
N N 0.0061 0.0033
;
International Tables for Crystallography
(Vol. C, Tables 4.2.6.8 and 6.1.1.4)
;
O O 0.0106 0.0060
;
International Tables for Crystallography
(Vol. C, Tables 4.2.6.8 and 6.1.1.4)
;
Ni Ni 0.3393 1.1124
;
International Tables for Crystallography
(Vol. C, Tables 4.2.6.8 and 6.1.1.4)
;
Br Br -0.2901 2.4595
;
International Tables for Crystallography
(Vol. C, Tables 4.2.6.8 and 6.1.1.4)
;

loop_
_geom_angle_atom_site_label_1
_geom_angle_atom_site_label_2
_geom_angle_atom_site_label_3
_geom_angle_site_symmetry_1
_geom_angle_site_symmetry_3
_geom_angle
_geom_angle_publ_flag
O1 Ni1 O2 . . 90.25(9) no
O1 Ni1 N1 . . 154.75(11) no
O1 Ni1 N2 . . 77.64(10) no
O1 Ni1 N5 . . 96.88(10) no
O1 Ni1 N6 . . 103.71(11) no
O2 Ni1 N1 . . 97.70(11) no
O2 Ni1 N2 . . 97.26(10) no
O2 Ni1 N5 . . 155.41(10) no
O2 Ni1 N6 . . 77.36(10) no
N1 Ni1 N2 . . 77.60(11) no
N1 Ni1 N5 . . 85.78(11) no
N1 Ni1 N6 . . 101.41(11) no
N2 Ni1 N5 . . 107.23(12) no
N2 Ni1 N6 . . 174.40(12) no
N5 Ni1 N6 . . 78.10(12) no
Ni1 O1 C8 . . 108.6(2) no
Ni1 O2 C21 . . 107.8(2) no
Ni1 N1 C1 . . 112.86(19) no
Ni1 N1 C5 . . 127.7(2) no
C1 N1 C5 . . 118.7(3) no
Ni1 N2 N3 . . 117.9(2) no
Ni1 N2 C6 . . 120.5(2) no
N3 N2 C6 . . 120.7(3) no
N2 N3 C8 . . 107.6(2) no
C11 N4 C13 . . 117.1(3) y
Ni1 N5 C14 . . 110.8(2) no
Ni1 N5 C18 . . 127.9(2) no
C14 N5 C18 . . 118.8(3) no
Ni1 N6 N7 . . 118.25(18) no
Ni1 N6 C19 . . 120.4(3) no
N7 N6 C19 . . 121.3(3) no
N6 N7 C21 . . 108.4(3) no
C24 N8 C26 . . 118.2(3) y
N1 C1 C2 . . 121.4(3) no
N1 C1 C6 . . 114.9(3) no
C2 C1 C6 . . 123.6(3) no
C1 C2 C3 . . 119.1(3) no
C2 C3 C4 . . 119.4(3) no
C3 C4 C5 . . 118.3(3) no
N1 C5 C4 . . 123.0(3) no
N2 C6 C1 . . 113.0(3) no
N2 C6 C7 . . 124.4(3) no
C1 C6 C7 . . 122.5(3) no
O1 C8 N3 . . 127.7(3) no
O1 C8 C9 . . 117.4(3) no
N3 C8 C9 . . 114.9(3) no
C8 C9 C10 . . 121.0(3) no
C8 C9 C12 . . 120.9(3) no
C10 C9 C12 . . 118.0(3) no
C9 C10 C11 . . 118.7(3) n
N4 C11 C10 . . 123.6(3) no
C9 C12 C13 . . 119.4(3) no
N4 C13 C12 . . 123.2(3) no
N5 C14 C15 . . 121.4(4) no
N5 C14 C19 . . 115.4(3) no
C15 C14 C19 . . 123.3(3) no
C14 C15 C16 . . 118.8(3) no
C15 C16 C17 . . 119.7(4) no
C16 C17 C18 . . 118.9(4) no
N5 C18 C17 . . 122.3(3) no
N6 C19 C14 . . 112.8(3) no
N6 C19 C20 . . 125.3(4) no
C14 C19 C20 . . 121.9(3) no
O2 C21 N7 . . 127.6(3) no
O2 C21 C22 . . 118.3(3) no
N7 C21 C22 . . 114.1(3) no
C21 C22 C23 . . 120.6(3) no
C21 C22 C25 . . 121.1(3) no
C23 C22 C25 . . 118.3(3) no
C22 C23 C24 . . 118.7(3) no
N8 C24 C23 . . 123.2(4) no
C22 C25 C26 . . 119.4(3) no
N8 C26 C25 . . 122.2(3) no
O5 C27 O6 . . 126.1(4) no
O5 C27 C28 . . 111.6(3) no
O6 C27 C28 . . 122.3(3) no
C27 C28 C29 . . 118.1(3) no
C27 C28 C30 . . 124.1(3) no
C29 C28 C30 . . 117.7(4) no
C28 C29 C30 . 2_556 121.3(3) no
Br1 C30 C28 . . 122.5(3) no
Br1 C30 C29 . 2_556 116.2(2) no
C28 C30 C29 . 2_556 121.1(3) no
Br2 C31 C32 . 2_657 115.4(3) no
Br2 C31 C33 . . 123.7(2) no
C32 C31 C33 2_657 . 121.0(3) no
C31 C32 C33 2_657 . 121.9(3) no
C31 C33 C32 . . 117.1(3) no
C31 C33 C34 . . 124.0(3) no
C32 C33 C34 . . 118.8(3) no
O3 C34 O4 . . 123.7(3) no
O3 C34 C33 . . 112.6(3) no
O4 C34 C33 . . 123.7(3) no
C34 O3 H25 . . 109.465 no
C27 O5 H26 . . 109.470 no
C1 C2 H1 . . 120.447 no
C3 C2 H1 . . 120.444 no
C2 C3 H2 . . 120.318 no
C4 C3 H2 . . 120.314 no
C3 C4 H3 . . 120.872 no
C5 C4 H3 . . 120.856 no
N1 C5 H4 . . 118.484 no
C4 C5 H4 . . 118.485 no
C6 C7 H5C . . 109.473 no
C6 C7 H6B . . 109.467 no
C6 C7 H7A . . 109.477 no
H5C C7 H6B . . 109.476 no
H5C C7 H7A . . 109.472 no
H6B C7 H7A . . 109.463 no
C9 C10 H8 . . 120.656 no
C11 C10 H8 . . 120.656 no
N4 C11 H9 . . 118.224 no
C10 C11 H9 . . 118.224 no
C9 C12 H10 . . 120.307 no
C13 C12 H10 . . 120.297 no
N4 C13 H11 . . 118.377 no
C12 C13 H11 . . 118.380 no
C14 C15 H12 . . 120.593 no
C16 C15 H12 . . 120.579 no
C15 C16 H13 . . 120.167 no
C17 C16 H13 . . 120.138 no
C16 C17 H14 . . 120.526 no
C18 C17 H14 . . 120.526 no
N5 C18 H15 . . 118.856 no
C17 C18 H15 . . 118.858 no
C19 C20 H16B . . 109.483 no
C19 C20 H17A . . 109.479 no
C19 C20 H18C . . 109.470 no
H16B C20 H17A . . 109.459 no
H16B C20 H18C . . 109.470 no
H17A C20 H18C . . 109.466 no
C22 C23 H19 . . 120.672 no
C24 C23 H19 . . 120.657 no
N8 C24 H20 . . 118.393 no
C23 C24 H20 . . 118.385 no
C22 C25 H21 . . 120.311 no
C26 C25 H21 . . 120.324 no
N8 C26 H22 . . 118.897 no
C25 C26 H22 . . 118.896 no
C28 C29 H23 . . 119.375 no
C30 C29 H23 2_556 . 119.374 no
C31 C32 H24 2_657 . 119.053 no
C33 C32 H24 . . 119.046 no

loop_
_geom_bond_atom_site_label_1
_geom_bond_atom_site_label_2
_geom_bond_site_symmetry_2
_geom_bond_distance
_geom_bond_publ_flag
Br1 C30 . 1.890(3) no
Br2 C31 . 1.906(3) no
Ni1 O1 . 2.079(2) yes
Ni1 O2 . 2.118(3) yes
Ni1 N1 . 2.110(3) yes
Ni1 N2 . 1.986(3) yes
Ni1 N5 . 2.116(3) yes
Ni1 N6 . 1.983(3) yes
O1 C8 . 1.272(4) no
O2 C21 . 1.279(4) no
C34 O3 . 1.324(4) yes
C34 O4 . 1.207(4) yes
C27 O5 . 1.300(4) yes
C27 O6 . 1.223(4) yes
N1 C1 . 1.354(5) no
N1 C5 . 1.339(4) no
N2 N3 . 1.380(3) no
N2 C6 . 1.290(4) no
N3 C8 . 1.337(5) no
N4 C11 . 1.339(5) no
N4 C13 . 1.338(4) no
N5 C14 . 1.364(4) no
N5 C18 . 1.340(5) no
N6 N7 . 1.380(4) no
N6 C19 . 1.297(4) no
N7 C21 . 1.332(4) no
N8 C24 . 1.343(4) no
N8 C26 . 1.344(5) no
C1 C2 . 1.391(5) no
C1 C6 . 1.484(4) n
C2 C3 . 1.394(4) no
C3 C4 . 1.379(5) no
C4 C5 . 1.392(5) no
C6 C7 . 1.485(5) no
C8 C9 . 1.499(4) no
C9 C10 . 1.391(4) no
C9 C12 . 1.383(5) no
C10 C11 . 1.387(5) no
C12 C13 . 1.384(5) no
C14 C15 . 1.394(5) no
C14 C19 . 1.482(6) no
C15 C16 . 1.387(7) no
C16 C17 . 1.373(6) no
C17 C18 . 1.392(5) no
C19 C20 . 1.488(5) no
C21 C22 . 1.506(5) no
C22 C23 . 1.395(5) no
C22 C25 . 1.394(5) no
C23 C24 . 1.378(6) no
C25 C26 . 1.385(6) no
C27 C28 . 1.508(6) no
C28 C29 . 1.399(5) no
C28 C30 . 1.391(5) no
C29 C30 2_556 1.388(6) no
C31 C32 2_657 1.385(5) no
C31 C33 . 1.394(5) no
C32 C33 . 1.406(4) no
C33 C34 . 1.509(5) no
O3 H25 . 0.840 no
O5 H26 . 0.840 no
C2 H1 . 0.950 no
C3 H2 . 0.950 no
C4 H3 . 0.950 no
C5 H4 . 0.950 no
C7 H5C . 0.980 no
C7 H6B . 0.980 no
C7 H7A . 0.980 no
C10 H8 . 0.950 no
C11 H9 . 0.950 no
C12 H10 . 0.950 no
C13 H11 . 0.950 no
C15 H12 . 0.950 no
C16 H13 . 0.950 no
C17 H14 . 0.950 no
C18 H15 . 0.950 no
C20 H16B . 0.980 no
C20 H17A . 0.980 no
C20 H18C . 0.980 no
C23 H19 . 0.950 no
C24 H20 . 0.950 no
C25 H21 . 0.950 no
C26 H22 . 0.950 no
C29 H23 . 0.950 no
C32 H24 . 0.950 no

loop_
_geom_hbond_atom_site_label_D
_geom_hbond_atom_site_label_H
_geom_hbond_atom_site_label_A
_geom_hbond_site_symmetry_A
_geom_hbond_distance_DH
_geom_hbond_distance_HA
_geom_hbond_distance_DA
_geom_hbond_angle_DHA
_geom_hbond_publ_flag
O3 H25 N4 1_565 0.84 1.87 2.706(4) 178 yes
O5 H26 N8 1_655 0.84 1.72 2.557(4) 172 yes

loop_
_geom_torsion_atom_site_label_1
_geom_torsion_atom_site_label_2
_geom_torsion_atom_site_label_3
_geom_torsion_atom_site_label_4
_geom_torsion_site_symmetry_1
_geom_torsion_site_symmetry_3
_geom_torsion_site_symmetry_4
_geom_torsion
_geom_torsion_publ_flag
O1 Ni1 O2 C21 . . . -98.39(14) no
O2 Ni1 O1 C8 . . . -91.08(16) no
O1 Ni1 N1 C1 . . . -13.5(4) no
O1 Ni1 N1 C5 . . . 156.50(19) no
N1 Ni1 O1 C8 . . . 17.8(3) no
O1 Ni1 N2 N3 . . . -7.43(18) no
O1 Ni1 N2 C6 . . . -176.7(2) no
N2 Ni1 O1 C8 . . . 6.30(16) no
O1 Ni1 N5 C14 . . . 115.31(17) no
O1 Ni1 N5 C18 . . . -83.1(2) no
N5 Ni1 O1 C8 . . . 112.50(17) no
O1 Ni1 N6 N7 . . . 79.58(19) no
O1 Ni1 N6 C19 . . . -100.16(19) no
N6 Ni1 O1 C8 . . . -168.13(16) no
O2 Ni1 N1 C1 . . . 93.81(18) no
O2 Ni1 N1 C5 . . . -96.2(2) no
N1 Ni1 O2 C21 . . . 105.65(14) no
O2 Ni1 N2 N3 . . . 81.23(19) no
O2 Ni1 N2 C6 . . . -88.0(2) no
N2 Ni1 O2 C21 . . . -175.96(14) no
O2 Ni1 N5 C14 . . . 9.4(4) no
O2 Ni1 N5 C18 . . . 171.00(16) no
N5 Ni1 O2 C21 . . . 8.9(3) no
O2 Ni1 N6 N7 . . . -7.56(16) no
O2 Ni1 N6 C19 . . . 172.7(2) no
N6 Ni1 O2 C21 . . . 5.61(14) no
N1 Ni1 N2 N3 . . . 177.6(2) no
N1 Ni1 N2 C6 . . . 8.3(2) no
N2 Ni1 N1 C1 . . . -1.98(18) no
N2 Ni1 N1 C5 . . . 168.0(3) no
N1 Ni1 N5 C14 . . . -89.92(18) no
N1 Ni1 N5 C18 . . . 71.7(2) no
N5 Ni1 N1 C1 . . . -110.67(19) no
N5 Ni1 N1 C5 . . . 59.3(2) no
N1 Ni1 N6 N7 . . . -103.00(18) no
N1 Ni1 N6 C19 . . . 77.3(2) no
N6 Ni1 N1 C1 . . . 172.39(18) no
N6 Ni1 N1 C5 . . . -17.6(3) no
N2 Ni1 N5 C14 . . . -165.54(16) no
N2 Ni1 N5 C18 . . . -3.9(2) no
N5 Ni1 N2 N3 . . . -100.89(19) no
N5 Ni1 N2 C6 . . . 89.8(2) no
N5 Ni1 N6 N7 . . . 173.9(2) no
N5 Ni1 N6 C19 . . . -5.89(18) no
N6 Ni1 N5 C14 . . . 12.69(16) no
N6 Ni1 N5 C18 . . . 174.3(2) no
Ni1 O1 C8 N3 . . . -5.3(4) no
Ni1 O1 C8 C9 . . . 172.72(19) no
Ni1 O2 C21 N7 . . . -3.6(4) no
Ni1 O2 C21 C22 . . . 176.19(17) no
Ni1 N1 C1 C2 . . . 174.0(2) no
Ni1 N1 C1 C6 . . . -3.4(3) no
Ni1 N1 C5 C4 . . . -169.6(2) no
C1 N1 C5 C4 . . . -0.1(5) no
C5 N1 C1 C2 . . . 3.0(5) no
C5 N1 C1 C6 . . . -174.4(3) no
Ni1 N2 N3 C8 . . . 6.7(3) no
Ni1 N2 C6 C1 . . . -12.3(4) no
Ni1 N2 C6 C7 . . . 168.1(2) no
N3 N2 C6 C1 . . . 178.7(3) no
N3 N2 C6 C7 . . . -0.9(5) no
C6 N2 N3 C8 . . . 176.0(3) no
N2 N3 C8 O1 . . . -0.5(5) no
N2 N3 C8 C9 . . . -178.5(2) no
C11 N4 C13 C12 . . . -1.5(6) no
C13 N4 C11 C10 . . . 0.5(6) no
Ni1 N5 C14 C15 . . . 161.1(2) no
Ni1 N5 C14 C19 . . . -17.6(3) no
Ni1 N5 C18 C17 . . . -158.3(2) no
C14 N5 C18 C17 . . . 2.0(5) no
C18 N5 C14 C15 . . . -2.4(5) no
C18 N5 C14 C19 . . . 178.9(3) no
Ni1 N6 N7 C21 . . . 7.7(3) no
Ni1 N6 C19 C14 . . . -1.8(3) no
Ni1 N6 C19 C20 . . . 177.56(19) no
N7 N6 C19 C14 . . . 178.4(2) no
N7 N6 C19 C20 . . . -2.2(5) no
C19 N6 N7 C21 . . . -172.6(3) no
N6 N7 C21 O2 . . . -2.2(4) no
N6 N7 C21 C22 . . . 178.0(2) no
C24 N8 C26 C25 . . . 0.2(5) no
C26 N8 C24 C23 . . . 0.0(5) no
N1 C1 C2 C3 . . . -3.3(5) no
N1 C1 C6 N2 . . . 9.9(4) no
N1 C1 C6 C7 . . . -170.5(3) no
C2 C1 C6 N2 . . . -167.5(3) no
C2 C1 C6 C7 . . . 12.1(5) no
C6 C1 C2 C3 . . . 173.9(3) no
C1 C2 C3 C4 . . . 0.6(5) no
C2 C3 C4 C5 . . . 2.1(5) no
C3 C4 C5 N1 . . . -2.5(6) no
O1 C8 C9 C10 . . . -161.1(3) no
O1 C8 C9 C12 . . . 16.4(5) no
N3 C8 C9 C10 . . . 17.2(5) no
N3 C8 C9 C12 . . . -165.3(3) no
C8 C9 C10 C11 . . . 177.1(3) no
C8 C9 C12 C13 . . . -178.0(3) no
C10 C9 C12 C13 . . . -0.4(5) no
C12 C9 C10 C11 . . . -0.5(5) no
C9 C10 C11 N4 . . . 0.5(6) no
C9 C12 C13 N4 . . . 1.5(6) no
N5 C14 C15 C16 . . . 0.4(5) no
N5 C14 C19 N6 . . . 13.5(4) no
N5 C14 C19 C20 . . . -165.9(3) no
C15 C14 C19 N6 . . . -165.1(3) no
C15 C14 C19 C20 . . . 15.5(5) no
C19 C14 C15 C16 . . . 178.9(3) no
C14 C15 C16 C17 . . . 2.2(6) no
C15 C16 C17 C18 . . . -2.6(6) no
C16 C17 C18 N5 . . . 0.5(6) no
O2 C21 C22 C23 . . . -176.1(2) no
O2 C21 C22 C25 . . . 3.5(4) no
N7 C21 C22 C23 . . . 3.7(4) no
N7 C21 C22 C25 . . . -176.7(2) no
C21 C22 C23 C24 . . . 179.7(3) no
C21 C22 C25 C26 . . . -179.6(2) no
C23 C22 C25 C26 . . . 0.0(4) no
C25 C22 C23 C24 . . . 0.1(4) no
C22 C23 C24 N8 . . . -0.1(5) no
C22 C25 C26 N8 . . . -0.2(5) no
O5 C27 C28 C29 . . . -43.0(4) no
O5 C27 C28 C30 . . . 139.8(3) no
O6 C27 C28 C29 . . . 136.1(3) no
O6 C27 C28 C30 . . . -41.1(5) no
C27 C28 C29 C30 . . 2_556 -177.8(3) no
C27 C28 C30 Br1 . . . -8.3(5) no
C27 C28 C30 C29 . . 2_556 177.6(3) no
C29 C28 C30 Br1 . . . 174.6(3) no
C29 C28 C30 C29 . . 2_556 0.4(5) no
C30 C28 C29 C30 . . 2_556 -0.4(5) no
C28 C29 C30 Br1 . 2_556 2_556 174.9(3) no
C28 C29 C30 C28 . 2_556 2_556 0.5(5) no
Br2 C31 C32 C33 . 2_657 2_657 179.7(2) no
Br2 C31 C33 C32 . . . -179.7(2) no
Br2 C31 C33 C34 . . . -1.8(5) no
C32 C31 C33 C32 2_657 . . -0.2(5) no
C32 C31 C33 C34 2_657 . . 177.7(3) no
C33 C31 C32 C33 . 2_657 2_657 0.2(6) no
C31 C32 C33 C31 2_657 . . 0.2(5) no
C31 C32 C33 C34 2_657 . . -177.8(3) no
C31 C33 C34 O3 . . . 177.0(3) no
C31 C33 C34 O4 . . . -4.1(6) no
C32 C33 C34 O3 . . . -5.2(5) no
C32 C33 C34 O4 . . . 173.8(3) no

_cod_database_fobs_code 2242006
